data_2227327
loop_
_publ_author_name
'Hemamalini, Madhukar'
'Fun, Hoong-Kun'

_publ_section_title
;
 2-Amino-5-bromopyridinium 3-carboxy-4-hydroxybenzenesulfonate
;
_journal_coeditor_code CI5165
_journal_issue 9
_journal_name_full 'Acta Crystallographica Section E'
_journal_page_first o2408
_journal_page_last o2409
_journal_paper_doi 10.1107/S1600536810033908
_journal_volume 66
_journal_year 2010
_chemical_formula_iupac 'C5 H6 Br N2 +, C7 H5 O6 S -'
_chemical_formula_moiety 'C5 H6 Br N2 +, C7 H5 O6 S -'
_chemical_formula_sum 'C12 H11 Br N2 O6 S'
_chemical_formula_weight 391.20
_chemical_name_systematic
;
2-Amino-5-bromopyridinium 3-carboxy-4-hydroxybenzenesulfonate
;
_space_group_IT_number 2
_symmetry_cell_setting triclinic
_symmetry_space_group_name_Hall '-P 1'
_symmetry_space_group_name_H-M 'P -1'
_atom_sites_solution_hydrogens geom
_atom_sites_solution_primary direct
_atom_sites_solution_secondary difmap
_audit_creation_method SHELXL-97
_cell_angle_alpha 85.207(2)
_cell_angle_beta 83.290(2)
_cell_angle_gamma 86.537(2)
_cell_formula_units_Z 4
_cell_length_a 7.8425(2)
_cell_length_b 10.8682(3)
_cell_length_c 16.5457(5)
_cell_measurement_reflns_used 9916
_cell_measurement_temperature 100.00(10)
_cell_measurement_theta_max 31.44
_cell_measurement_theta_min 3.00
_cell_volume 1393.87(7)
_computing_cell_refinement 'SAINT (Bruker, 2009)'
_computing_data_collection 'APEX2 (Bruker, 2009)'
_computing_data_reduction 'SAINT (Bruker, 2009)'
_computing_molecular_graphics 'SHELXTL (Sheldrick, 2008)'
_computing_publication_material 'SHELXTL (Sheldrick, 2008) and PLATON (Spek, 2009)'
_computing_structure_refinement 'SHELXTL (Sheldrick, 2008)'
_computing_structure_solution 'SHELXTL (Sheldrick, 2008)'
_diffrn_ambient_temperature 100.00(10)
_diffrn_measured_fraction_theta_full 0.990
_diffrn_measured_fraction_theta_max 0.990
_diffrn_measurement_device_type
;
Bruker SMART APEXII CCD area-detector diffractometer
;
_diffrn_measurement_method '\f and \w scans'
_diffrn_radiation_monochromator graphite
_diffrn_radiation_source 'fine-focus sealed tube'
_diffrn_radiation_type MoK\a
_diffrn_radiation_wavelength 0.71073
_diffrn_reflns_av_R_equivalents 0.0397
_diffrn_reflns_av_sigmaI/netI 0.0494
_diffrn_reflns_limit_h_max 11
_diffrn_reflns_limit_h_min -11
_diffrn_reflns_limit_k_max 16
_diffrn_reflns_limit_k_min -15
_diffrn_reflns_limit_l_max 24
_diffrn_reflns_limit_l_min -24
_diffrn_reflns_number 34040
_diffrn_reflns_theta_full 31.67
_diffrn_reflns_theta_max 31.67
_diffrn_reflns_theta_min 1.88
_diffrn_standards_number 0
_exptl_absorpt_coefficient_mu 3.131
_exptl_absorpt_correction_T_max 0.7723
_exptl_absorpt_correction_T_min 0.4977
_exptl_absorpt_correction_type multi-scan
_exptl_absorpt_process_details '(SADABS; Bruker, 2009)'
_exptl_crystal_colour yellow
_exptl_crystal_density_diffrn 1.864
_exptl_crystal_density_method 'not measured'
_exptl_crystal_description Plate
_exptl_crystal_F_000 784
_exptl_crystal_size_max 0.26
_exptl_crystal_size_mid 0.14
_exptl_crystal_size_min 0.09
_refine_diff_density_max 1.647
_refine_diff_density_min -0.834
_refine_ls_extinction_method none
_refine_ls_goodness_of_fit_ref 1.110
_refine_ls_hydrogen_treatment constr
_refine_ls_matrix_type full
_refine_ls_number_parameters 397
_refine_ls_number_reflns 9322
_refine_ls_number_restraints 0
_refine_ls_restrained_S_all 1.110
_refine_ls_R_factor_all 0.0772
_refine_ls_R_factor_gt 0.0596
_refine_ls_shift/su_max 0.001
_refine_ls_shift/su_mean 0.000
_refine_ls_structure_factor_coef Fsqd
_refine_ls_weighting_details 'calc w=1/[\s^2^(Fo^2^)+(0.0451P)^2^+14.502P] where P=(Fo^2^+2Fc^2^)/3'
_refine_ls_weighting_scheme calc
_refine_ls_wR_factor_gt 0.1726
_refine_ls_wR_factor_ref 0.1810
_reflns_number_gt 7366
_reflns_number_total 9322
_reflns_threshold_expression I>2\s(I)
_cod_data_source_file ci5165.cif
_cod_data_source_block I
_cod_database_code 2227327
_cod_database_fobs_code 2227327

loop_
_symmetry_equiv_pos_as_xyz
'x, y, z'
'-x, -y, -z'

loop_
_atom_site_type_symbol
_atom_site_label
_atom_site_fract_x
_atom_site_fract_y
_atom_site_fract_z
_atom_site_U_iso_or_equiv
_atom_site_adp_type
_atom_site_calc_flag
_atom_site_refinement_flags
_atom_site_occupancy
_atom_site_disorder_assembly
_atom_site_disorder_group
Br Br1A 0.34842(7) 1.03576(5) 0.09171(3) 0.02290(13) Uani d . 1 . .
N N1A 0.3053(5) 1.0274(4) 0.3409(2) 0.0164(7) Uani d . 1 . .
H H1NA 0.3775 0.9756 0.3767 0.020 Uiso d R 1 . .
N N2A 0.1288(6) 1.1186(4) 0.4427(3) 0.0220(9) Uani d . 1 . .
H H2AB 0.0369 1.1714 0.4514 0.026 Uiso d R 1 . .
H H2NA 0.1650 1.0910 0.4843 0.026 Uiso d R 1 . .
C C1A 0.1717(6) 1.1047(5) 0.3644(3) 0.0179(9) Uani d . 1 . .
C C2A 0.0822(6) 1.1683(5) 0.3013(3) 0.0181(9) Uani d . 1 . .
H H2AA -0.0107 1.2229 0.3149 0.022 Uiso calc R 1 . .
C C3A 0.1326(6) 1.1490(5) 0.2214(3) 0.0180(9) Uani d . 1 . .
H H3AA 0.0732 1.1895 0.1806 0.022 Uiso calc R 1 . .
C C4A 0.2754(6) 1.0674(5) 0.2008(3) 0.0161(8) Uani d . 1 . .
C C5A 0.3601(6) 1.0076(5) 0.2613(3) 0.0163(8) Uani d . 1 . .
H H5AA 0.4544 0.9538 0.2485 0.020 Uiso calc R 1 . .
S S1A 0.15205(14) 0.68598(11) 0.03315(6) 0.0126(2) Uani d . 1 . .
O O1A -0.2400(5) 0.9811(3) 0.2821(2) 0.0180(7) Uani d . 1 . .
H H1OA -0.2078 0.9424 0.3229 0.027 Uiso d R 1 . .
O O2A -0.0584(5) 0.8634(4) 0.3883(2) 0.0227(8) Uani d . 1 . .
O O3A 0.1606(5) 0.7338(3) 0.3455(2) 0.0178(7) Uani d . 1 . .
H H2OA 0.1921 0.7418 0.3952 0.027 Uiso d R 1 . .
O O4A 0.2922(4) 0.7619(3) -0.0065(2) 0.0169(7) Uani d . 1 . .
O O5A 0.2150(5) 0.5735(3) 0.0766(2) 0.0196(7) Uani d . 1 . .
O O6A 0.0315(5) 0.6618(4) -0.0241(2) 0.0194(7) Uani d . 1 . .
C C6A -0.1432(6) 0.9151(4) 0.2271(3) 0.0134(8) Uani d . 1 . .
C C7A -0.1724(6) 0.9374(4) 0.1452(3) 0.0162(8) Uani d . 1 . .
H H7AA -0.2528 0.9992 0.1304 0.019 Uiso calc R 1 . .
C C8A -0.0827(6) 0.8683(4) 0.0861(3) 0.0150(8) Uani d . 1 . .
H H8AA -0.1028 0.8838 0.0318 0.018 Uiso calc R 1 . .
C C9A 0.0377(6) 0.7754(4) 0.1079(3) 0.0134(8) Uani d . 1 . .
C C10A 0.0740(6) 0.7554(4) 0.1881(3) 0.0130(8) Uani d . 1 . .
H H10A 0.1576 0.6954 0.2018 0.016 Uiso calc R 1 . .
C C11A -0.0146(6) 0.8250(4) 0.2484(3) 0.0129(8) Uani d . 1 . .
C C12A 0.0249(6) 0.8082(4) 0.3339(3) 0.0154(8) Uani d . 1 . .
Br Br1B 0.82103(7) 0.51159(5) 0.36511(3) 0.02183(12) Uani d . 1 . .
N N1B 0.7997(5) 0.5274(4) 0.1191(2) 0.0151(7) Uani d . 1 . .
H H1NB 0.8554 0.5000 0.0772 0.018 Uiso d R 1 . .
N N2B 0.6286(6) 0.6276(4) 0.0271(2) 0.0185(8) Uani d . 1 . .
H H2NB 0.6942 0.6071 -0.0134 0.022 Uiso d R 1 . .
H H3NB 0.5478 0.6641 0.0167 0.022 Uiso d R 1 . .
C C1B 0.6675(6) 0.6070(4) 0.1026(3) 0.0148(8) Uani d . 1 . .
C C2B 0.5735(6) 0.6639(5) 0.1700(3) 0.0181(9) Uani d . 1 . .
H H2BA 0.4806 0.7187 0.1612 0.022 Uiso calc R 1 . .
C C3B 0.6179(7) 0.6392(5) 0.2468(3) 0.0190(9) Uani d . 1 . .
H H3BA 0.5569 0.6775 0.2903 0.023 Uiso calc R 1 . .
C C4B 0.7588(6) 0.5541(5) 0.2600(3) 0.0157(8) Uani d . 1 . .
C C5B 0.8482(6) 0.5005(4) 0.1952(3) 0.0151(8) Uani d . 1 . .
H H5BA 0.9418 0.4459 0.2030 0.018 Uiso calc R 1 . .
S S1B 0.34815(15) 0.81374(11) 0.51288(7) 0.0149(2) Uani d . 1 . .
O O1B 0.7530(5) 0.5267(3) 0.7495(2) 0.0182(7) Uani d . 1 . .
H H1OB 0.7144 0.5349 0.7967 0.027 Uiso d R 1 . .
O O2B 0.5619(5) 0.6350(4) 0.8632(2) 0.0196(7) Uani d . 1 . .
O O3B 0.3442(5) 0.7652(3) 0.8315(2) 0.0176(7) Uani d . 1 . .
H H2OB 0.3280 0.7778 0.8844 0.026 Uiso d R 1 . .
O O4B 0.4611(5) 0.8372(4) 0.4372(2) 0.0239(8) Uani d . 1 . .
O O5B 0.2794(6) 0.9255(4) 0.5500(2) 0.0269(9) Uani d . 1 . .
O O6B 0.2102(5) 0.7328(4) 0.5012(2) 0.0201(7) Uani d . 1 . .
C C6B 0.6577(6) 0.5938(4) 0.6973(3) 0.0133(8) Uani d . 1 . .
C C7B 0.6953(7) 0.5781(5) 0.6139(3) 0.0183(9) Uani d . 1 . .
H H7BA 0.7826 0.5215 0.5963 0.022 Uiso calc R 1 . .
C C8B 0.6037(6) 0.6462(5) 0.5575(3) 0.0186(9) Uani d . 1 . .
H H8BA 0.6293 0.6353 0.5021 0.022 Uiso calc R 1 . .
C C9B 0.4723(6) 0.7315(4) 0.5838(3) 0.0144(8) Uani d . 1 . .
C C10B 0.4318(6) 0.7471(4) 0.6658(3) 0.0131(8) Uani d . 1 . .
H H10B 0.3430 0.8031 0.6828 0.016 Uiso calc R 1 . .
C C11B 0.5235(6) 0.6792(4) 0.7235(3) 0.0121(7) Uani d . 1 . .
C C12B 0.4794(6) 0.6907(4) 0.8116(3) 0.0140(8) Uani d . 1 . .

loop_
_atom_site_aniso_label
_atom_site_aniso_U_11
_atom_site_aniso_U_22
_atom_site_aniso_U_33
_atom_site_aniso_U_12
_atom_site_aniso_U_13
_atom_site_aniso_U_23
Br1A 0.0219(2) 0.0316(3) 0.0159(2) -0.0003(2) -0.00412(17) -0.00410(18)
N1A 0.0165(18) 0.0151(19) 0.0166(17) 0.0003(15) -0.0026(14) 0.0048(14)
N2A 0.023(2) 0.025(2) 0.0170(19) 0.0012(17) 0.0003(16) 0.0000(16)
C1A 0.018(2) 0.018(2) 0.017(2) -0.0045(17) 0.0005(16) 0.0005(17)
C2A 0.014(2) 0.019(2) 0.021(2) 0.0019(17) -0.0016(16) 0.0014(17)
C3A 0.016(2) 0.018(2) 0.020(2) 0.0010(17) -0.0052(17) 0.0013(17)
C4A 0.015(2) 0.018(2) 0.0162(19) -0.0050(17) -0.0020(15) 0.0011(16)
C5A 0.0122(19) 0.017(2) 0.019(2) 0.0010(16) -0.0019(16) 0.0007(16)
S1A 0.0121(5) 0.0141(5) 0.0114(4) 0.0016(4) -0.0007(3) -0.0027(4)
O1A 0.0182(16) 0.0205(18) 0.0152(15) 0.0078(13) -0.0030(12) -0.0050(13)
O2A 0.0253(19) 0.028(2) 0.0148(15) 0.0126(15) -0.0066(13) -0.0063(14)
O3A 0.0188(17) 0.0184(17) 0.0166(15) 0.0095(13) -0.0067(12) -0.0042(12)
O4A 0.0147(15) 0.0189(17) 0.0164(15) -0.0015(13) 0.0017(12) -0.0024(12)
O5A 0.0242(18) 0.0155(17) 0.0181(16) 0.0067(14) -0.0017(13) -0.0009(12)
O6A 0.0183(17) 0.0240(19) 0.0175(15) -0.0015(14) -0.0032(13) -0.0093(13)
C6A 0.0134(19) 0.013(2) 0.0137(18) 0.0030(15) -0.0025(15) -0.0029(15)
C7A 0.019(2) 0.013(2) 0.0166(19) 0.0025(17) -0.0040(16) -0.0015(15)
C8A 0.016(2) 0.016(2) 0.0127(18) 0.0030(16) -0.0035(15) -0.0017(15)
C9A 0.016(2) 0.0117(19) 0.0124(18) -0.0016(15) 0.0025(15) -0.0038(14)
C10A 0.0132(19) 0.012(2) 0.0141(18) -0.0020(15) -0.0015(15) -0.0038(15)
C11A 0.0135(19) 0.014(2) 0.0121(17) 0.0013(15) -0.0034(14) -0.0021(14)
C12A 0.018(2) 0.014(2) 0.0157(19) 0.0013(16) -0.0043(16) -0.0027(15)
Br1B 0.0238(3) 0.0286(3) 0.0131(2) -0.0010(2) -0.00254(17) -0.00132(17)
N1B 0.0132(17) 0.019(2) 0.0130(16) -0.0017(14) 0.0005(13) -0.0033(14)
N2B 0.0172(19) 0.023(2) 0.0154(17) 0.0027(16) -0.0034(14) -0.0017(15)
C1B 0.014(2) 0.015(2) 0.0155(19) -0.0031(16) 0.0002(15) -0.0008(15)
C2B 0.017(2) 0.016(2) 0.022(2) 0.0019(17) -0.0020(17) -0.0046(17)
C3B 0.022(2) 0.017(2) 0.017(2) -0.0029(18) 0.0031(17) -0.0045(17)
C4B 0.016(2) 0.019(2) 0.0124(18) -0.0048(17) -0.0014(15) -0.0009(15)
C5B 0.016(2) 0.012(2) 0.017(2) -0.0002(16) -0.0024(16) -0.0018(15)
S1B 0.0165(5) 0.0162(5) 0.0123(4) 0.0028(4) -0.0046(4) -0.0005(4)
O1B 0.0190(17) 0.0208(18) 0.0139(14) 0.0071(13) -0.0032(12) -0.0002(12)
O2B 0.0237(18) 0.0205(18) 0.0136(15) 0.0073(14) -0.0040(13) 0.0006(12)
O3B 0.0207(17) 0.0184(17) 0.0126(14) 0.0039(13) -0.0008(12) 0.0001(12)
O4B 0.0250(19) 0.029(2) 0.0166(16) 0.0023(16) -0.0023(14) 0.0037(14)
O5B 0.038(2) 0.0215(19) 0.0210(17) 0.0152(17) -0.0109(16) -0.0052(14)
O6B 0.0193(17) 0.0232(19) 0.0186(16) -0.0028(14) -0.0076(13) 0.0011(13)
C6B 0.0105(18) 0.015(2) 0.0144(18) 0.0015(15) -0.0022(14) -0.0006(15)
C7B 0.018(2) 0.020(2) 0.016(2) 0.0066(18) -0.0025(16) -0.0034(17)
C8B 0.018(2) 0.022(2) 0.015(2) 0.0070(18) -0.0050(16) -0.0044(17)
C9B 0.015(2) 0.016(2) 0.0130(18) 0.0021(16) -0.0048(15) -0.0020(15)
C10B 0.0128(19) 0.013(2) 0.0142(18) 0.0003(15) -0.0031(14) -0.0014(15)
C11B 0.0129(19) 0.0116(19) 0.0121(17) 0.0011(15) -0.0030(14) -0.0021(14)
C12B 0.017(2) 0.013(2) 0.0124(18) -0.0014(16) -0.0020(15) 0.0005(14)

loop_
_atom_type_symbol
_atom_type_description
_atom_type_scat_dispersion_real
_atom_type_scat_dispersion_imag
_atom_type_scat_source
C C 0.0033 0.0016 'International Tables Vol C Tables 4.2.6.8 and 6.1.1.4'
H H 0.0000 0.0000 'International Tables Vol C Tables 4.2.6.8 and 6.1.1.4'
N N 0.0061 0.0033 'International Tables Vol C Tables 4.2.6.8 and 6.1.1.4'
O O 0.0106 0.0060 'International Tables Vol C Tables 4.2.6.8 and 6.1.1.4'
S S 0.1246 0.1234 'International Tables Vol C Tables 4.2.6.8 and 6.1.1.4'
Br Br -0.2901 2.4595 'International Tables Vol C Tables 4.2.6.8 and 6.1.1.4'

loop_
_geom_angle_atom_site_label_1
_geom_angle_atom_site_label_2
_geom_angle_atom_site_label_3
_geom_angle_site_symmetry_1
_geom_angle_site_symmetry_3
_geom_angle
_geom_angle_publ_flag
C1A N1A C5A . . 123.9(4) ?
C1A N1A H1NA . . 126.9 ?
C5A N1A H1NA . . 109.2 ?
C1A N2A H2AB . . 112.1 ?
C1A N2A H2NA . . 135.2 ?
H2AB N2A H2NA . . 112.7 ?
N2A C1A N1A . . 119.7(5) ?
N2A C1A C2A . . 123.3(5) ?
N1A C1A C2A . . 117.1(4) ?
C3A C2A C1A . . 120.3(5) ?
C3A C2A H2AA . . 119.9 ?
C1A C2A H2AA . . 119.9 ?
C2A C3A C4A . . 119.8(5) ?
C2A C3A H3AA . . 120.1 ?
C4A C3A H3AA . . 120.1 ?
C5A C4A C3A . . 119.5(4) ?
C5A C4A Br1A . . 118.9(4) ?
C3A C4A Br1A . . 121.5(4) ?
C4A C5A N1A . . 119.5(5) ?
C4A C5A H5AA . . 120.3 ?
N1A C5A H5AA . . 120.3 ?
O5A S1A O6A . . 112.6(2) ?
O5A S1A O4A . . 112.6(2) ?
O6A S1A O4A . . 111.7(2) ?
O5A S1A C9A . . 106.2(2) ?
O6A S1A C9A . . 107.2(2) ?
O4A S1A C9A . . 106.0(2) ?
C6A O1A H1OA . . 96.5 ?
C12A O3A H2OA . . 109.7 ?
O1A C6A C7A . . 117.7(4) ?
O1A C6A C11A . . 123.0(4) ?
C7A C6A C11A . . 119.3(4) ?
C8A C7A C6A . . 120.5(4) ?
C8A C7A H7AA . . 119.7 ?
C6A C7A H7AA . . 119.7 ?
C7A C8A C9A . . 120.0(4) ?
C7A C8A H8AA . . 120.0 ?
C9A C8A H8AA . . 120.0 ?
C10A C9A C8A . . 120.4(4) ?
C10A C9A S1A . . 119.1(4) ?
C8A C9A S1A . . 120.5(3) ?
C9A C10A C11A . . 120.2(4) ?
C9A C10A H10A . . 119.9 ?
C11A C10A H10A . . 119.9 ?
C10A C11A C6A . . 119.5(4) ?
C10A C11A C12A . . 121.4(4) ?
C6A C11A C12A . . 119.1(4) ?
O2A C12A O3A . . 123.4(4) ?
O2A C12A C11A . . 122.1(4) ?
O3A C12A C11A . . 114.4(4) ?
C1B N1B C5B . . 123.8(4) ?
C1B N1B H1NB . . 113.6 ?
C5B N1B H1NB . . 122.5 ?
C1B N2B H2NB . . 123.2 ?
C1B N2B H3NB . . 122.4 ?
H2NB N2B H3NB . . 114.2 ?
N2B C1B N1B . . 119.9(4) ?
N2B C1B C2B . . 123.1(5) ?
N1B C1B C2B . . 117.0(4) ?
C3B C2B C1B . . 121.0(5) ?
C3B C2B H2BA . . 119.5 ?
C1B C2B H2BA . . 119.5 ?
C2B C3B C4B . . 119.2(4) ?
C2B C3B H3BA . . 120.4 ?
C4B C3B H3BA . . 120.4 ?
C5B C4B C3B . . 119.4(4) ?
C5B C4B Br1B . . 119.3(4) ?
C3B C4B Br1B . . 121.3(3) ?
N1B C5B C4B . . 119.7(5) ?
N1B C5B H5BA . . 120.2 ?
C4B C5B H5BA . . 120.2 ?
O5B S1B O4B . . 113.7(3) ?
O5B S1B O6B . . 111.5(3) ?
O4B S1B O6B . . 111.1(2) ?
O5B S1B C9B . . 106.3(2) ?
O4B S1B C9B . . 107.4(2) ?
O6B S1B C9B . . 106.3(2) ?
C6B O1B H1OB . . 111.2 ?
C12B O3B H2OB . . 113.5 ?
O1B C6B C7B . . 118.0(4) ?
O1B C6B C11B . . 122.7(4) ?
C7B C6B C11B . . 119.3(4) ?
C8B C7B C6B . . 120.5(4) ?
C8B C7B H7BA . . 119.7 ?
C6B C7B H7BA . . 119.7 ?
C7B C8B C9B . . 119.9(4) ?
C7B C8B H8BA . . 120.1 ?
C9B C8B H8BA . . 120.1 ?
C10B C9B C8B . . 120.5(4) ?
C10B C9B S1B . . 119.2(4) ?
C8B C9B S1B . . 120.2(3) ?
C9B C10B C11B . . 120.3(4) ?
C9B C10B H10B . . 119.9 ?
C11B C10B H10B . . 119.9 ?
C10B C11B C6B . . 119.6(4) ?
C10B C11B C12B . . 121.5(4) ?
C6B C11B C12B . . 118.9(4) ?
O2B C12B O3B . . 122.1(4) ?
O2B C12B C11B . . 122.6(4) ?
O3B C12B C11B . . 115.3(4) ?

loop_
_geom_bond_atom_site_label_1
_geom_bond_atom_site_label_2
_geom_bond_site_symmetry_2
_geom_bond_distance
_geom_bond_publ_flag
Br1A C4A . 1.883(5) ?
N1A C1A . 1.344(7) ?
N1A C5A . 1.367(6) ?
N1A H1NA . 0.98 ?
N2A C1A . 1.320(6) ?
N2A H2AB . 0.90 ?
N2A H2NA . 0.80 ?
C1A C2A . 1.433(7) ?
C2A C3A . 1.365(7) ?
C2A H2AA . 0.93 ?
C3A C4A . 1.413(7) ?
C3A H3AA . 0.93 ?
C4A C5A . 1.364(7) ?
C5A H5AA . 0.93 ?
S1A O5A . 1.455(4) ?
S1A O6A . 1.464(4) ?
S1A O4A . 1.473(4) ?
S1A C9A . 1.765(4) ?
O1A C6A . 1.343(5) ?
O1A H1OA . 0.82 ?
O2A C12A . 1.225(6) ?
O3A C12A . 1.319(6) ?
O3A H2OA . 0.90 ?
C6A C7A . 1.399(6) ?
C6A C11A . 1.417(6) ?
C7A C8A . 1.384(6) ?
C7A H7AA . 0.93 ?
C8A C9A . 1.395(7) ?
C8A H8AA . 0.93 ?
C9A C10A . 1.386(6) ?
C10A C11A . 1.397(6) ?
C10A H10A . 0.93 ?
C11A C12A . 1.478(6) ?
Br1B C4B . 1.874(5) ?
N1B C1B . 1.348(6) ?
N1B C5B . 1.361(6) ?
N1B H1NB . 0.84 ?
N2B C1B . 1.318(6) ?
N2B H2NB . 0.83 ?
N2B H3NB . 0.76 ?
C1B C2B . 1.427(6) ?
C2B C3B . 1.358(7) ?
C2B H2BA . 0.93 ?
C3B C4B . 1.422(7) ?
C3B H3BA . 0.93 ?
C4B C5B . 1.364(6) ?
C5B H5BA . 0.93 ?
S1B O5B . 1.453(4) ?
S1B O4B . 1.461(4) ?
S1B O6B . 1.475(4) ?
S1B C9B . 1.764(5) ?
O1B C6B . 1.347(6) ?
O1B H1OB . 0.82 ?
O2B C12B . 1.230(6) ?
O3B C12B . 1.322(6) ?
O3B H2OB . 0.89 ?
C6B C7B . 1.400(6) ?
C6B C11B . 1.414(6) ?
C7B C8B . 1.384(7) ?
C7B H7BA . 0.93 ?
C8B C9B . 1.399(7) ?
C8B H8BA . 0.93 ?
C9B C10B . 1.379(6) ?
C10B C11B . 1.397(6) ?
C10B H10B . 0.93 ?
C11B C12B . 1.472(6) ?

loop_
_geom_hbond_atom_site_label_D
_geom_hbond_atom_site_label_H
_geom_hbond_atom_site_label_A
_geom_hbond_site_symmetry_A
_geom_hbond_distance_DH
_geom_hbond_distance_HA
_geom_hbond_distance_DA
_geom_hbond_angle_DHA
_geom_hbond_publ_flag
N1A H1NA O4B . 0.99 1.86 2.811(6) 160 yes
N2A H2AB O6B 2_576 0.90 2.23 3.113(6) 166 yes
N2A H2NA O5B . 0.80 2.22 2.919(6) 146 yes
N2A H2NA O2A 2_576 0.80 2.26 2.807(6) 126 yes
O1A H1OA O2A . 0.82 1.82 2.596(5) 158 yes
O3A H2OA O4B . 0.90 2.60 3.250(5) 130 yes
O3A H2OA O6B . 0.90 1.77 2.649(5) 165 yes
N1B H1NB O6A 2_665 0.84 2.13 2.859(6) 145 yes
N2B H2NB O5A 2_665 0.83 2.34 3.006(5) 138 yes
N2B H3NB O4A . 0.76 2.27 3.024(6) 175 yes
O1B H1OB O2B . 0.81 1.89 2.582(5) 143 yes
O1B H1OB O5A 2_666 0.81 2.42 3.023(5) 131 yes
O3B H2OB O4A 1_556 0.89 1.79 2.661(5) 166 yes
C5A H5AA O1A 1_655 0.93 2.56 3.188(6) 125 yes
C10A H10A O1B 2_666 0.93 2.56 3.406(6) 151 yes
C10B H10B O1A 2_576 0.93 2.53 3.364(6) 150 yes

loop_
_geom_torsion_atom_site_label_1
_geom_torsion_atom_site_label_2
_geom_torsion_atom_site_label_3
_geom_torsion_atom_site_label_4
_geom_torsion_site_symmetry_1
_geom_torsion_site_symmetry_2
_geom_torsion_site_symmetry_3
_geom_torsion_site_symmetry_4
_geom_torsion
_geom_torsion_publ_flag
C5A N1A C1A N2A . . . . -179.5(5) ?
C5A N1A C1A C2A . . . . 0.6(7) ?
N2A C1A C2A C3A . . . . -179.5(5) ?
N1A C1A C2A C3A . . . . 0.3(7) ?
C1A C2A C3A C4A . . . . -0.9(7) ?
C2A C3A C4A C5A . . . . 0.7(7) ?
C2A C3A C4A Br1A . . . . 179.1(4) ?
C3A C4A C5A N1A . . . . 0.2(7) ?
Br1A C4A C5A N1A . . . . -178.3(3) ?
C1A N1A C5A C4A . . . . -0.9(7) ?
O1A C6A C7A C8A . . . . -176.8(4) ?
C11A C6A C7A C8A . . . . 3.1(7) ?
C6A C7A C8A C9A . . . . 0.1(7) ?
C7A C8A C9A C10A . . . . -2.9(7) ?
C7A C8A C9A S1A . . . . 179.6(4) ?
O5A S1A C9A C10A . . . . 22.9(4) ?
O6A S1A C9A C10A . . . . 143.5(4) ?
O4A S1A C9A C10A . . . . -97.1(4) ?
O5A S1A C9A C8A . . . . -159.7(4) ?
O6A S1A C9A C8A . . . . -39.1(4) ?
O4A S1A C9A C8A . . . . 80.4(4) ?
C8A C9A C10A C11A . . . . 2.5(7) ?
S1A C9A C10A C11A . . . . 179.9(3) ?
C9A C10A C11A C6A . . . . 0.8(7) ?
C9A C10A C11A C12A . . . . -178.2(4) ?
O1A C6A C11A C10A . . . . 176.4(4) ?
C7A C6A C11A C10A . . . . -3.5(7) ?
O1A C6A C11A C12A . . . . -4.6(7) ?
C7A C6A C11A C12A . . . . 175.5(4) ?
C10A C11A C12A O2A . . . . -175.6(5) ?
C6A C11A C12A O2A . . . . 5.4(7) ?
C10A C11A C12A O3A . . . . 7.2(7) ?
C6A C11A C12A O3A . . . . -171.8(4) ?
C5B N1B C1B N2B . . . . -179.8(4) ?
C5B N1B C1B C2B . . . . -0.9(7) ?
N2B C1B C2B C3B . . . . 179.6(5) ?
N1B C1B C2B C3B . . . . 0.7(7) ?
C1B C2B C3B C4B . . . . -0.8(7) ?
C2B C3B C4B C5B . . . . 1.0(7) ?
C2B C3B C4B Br1B . . . . -177.6(4) ?
C1B N1B C5B C4B . . . . 1.1(7) ?
C3B C4B C5B N1B . . . . -1.1(7) ?
Br1B C4B C5B N1B . . . . 177.5(3) ?
O1B C6B C7B C8B . . . . -178.8(5) ?
C11B C6B C7B C8B . . . . 0.6(7) ?
C6B C7B C8B C9B . . . . 0.0(8) ?
C7B C8B C9B C10B . . . . -0.9(8) ?
C7B C8B C9B S1B . . . . -177.1(4) ?
O5B S1B C9B C10B . . . . 27.2(5) ?
O4B S1B C9B C10B . . . . 149.2(4) ?
O6B S1B C9B C10B . . . . -91.7(4) ?
O5B S1B C9B C8B . . . . -156.5(4) ?
O4B S1B C9B C8B . . . . -34.5(5) ?
O6B S1B C9B C8B . . . . 84.6(4) ?
C8B C9B C10B C11B . . . . 1.0(7) ?
S1B C9B C10B C11B . . . . 177.3(3) ?
C9B C10B C11B C6B . . . . -0.4(7) ?
C9B C10B C11B C12B . . . . -177.9(4) ?
O1B C6B C11B C10B . . . . 178.9(4) ?
C7B C6B C11B C10B . . . . -0.5(7) ?
O1B C6B C11B C12B . . . . -3.5(7) ?
C7B C6B C11B C12B . . . . 177.1(4) ?
C10B C11B C12B O2B . . . . -177.5(5) ?
C6B C11B C12B O2B . . . . 5.0(7) ?
C10B C11B C12B O3B . . . . 2.6(6) ?
C6B C11B C12B O3B . . . . -175.0(4) ?
